data_1542645
loop_
_publ_author_name
'Zhou, Xin'
'Wu, Qinghua'
'Yu, Yang'
'Yu, Changjiang'
'Hao, Erhong'
'Wei, Yun'
'Mu, Xiaolong'
'Jiao, Lijuan'

_publ_section_title
;
 Metal-Free Direct \a-Selective Arylation of Boron Dipyrromethenes via
 Base-Mediated C-H Functionalization.
;
_journal_issue 4
_journal_name_full 'Organic letters'
_journal_page_first 736
_journal_page_last 739
_journal_paper_doi 10.1021/acs.orglett.5b03706
_journal_volume 18
_journal_year 2016
_chemical_formula_sum 'C30 H25 B F2 N2'
_chemical_formula_weight 462.33
_chemical_name_systematic
; 
 ? 
;
_space_group_IT_number 2
_symmetry_cell_setting triclinic
_symmetry_space_group_name_Hall '-P 1'
_symmetry_space_group_name_H-M 'P -1'
_atom_sites_solution_hydrogens geom
_atom_sites_solution_primary direct
_atom_sites_solution_secondary difmap
_audit_creation_method SHELXL-97
_cell_angle_alpha 67.831(2)
_cell_angle_beta 78.640(2)
_cell_angle_gamma 87.648(2)
_cell_formula_units_Z 4
_cell_length_a 13.1430(18)
_cell_length_b 13.3965(19)
_cell_length_c 15.473(2)
_cell_measurement_reflns_used 4153
_cell_measurement_temperature 293(2)
_cell_measurement_theta_max 44.226
_cell_measurement_theta_min 4.615
_cell_volume 2471.8(6)
_computing_cell_refinement 'Bruker SMART'
_computing_data_collection 'Bruker SMART'
_computing_data_reduction 'Bruker SAINT'
_computing_molecular_graphics 'Bruker SHELXTL'
_computing_publication_material 'Bruker SHELXTL'
_computing_structure_refinement 'SHELXL-97 (Sheldrick, 1997)'
_computing_structure_solution 'SHELXS-97 (Sheldrick, 1990)'
_diffrn_ambient_temperature 293(2)
_diffrn_measured_fraction_theta_full 0.973
_diffrn_measured_fraction_theta_max 0.973
_diffrn_measurement_device_type 'CCD area detector'
_diffrn_measurement_method 'phi and omega scans'
_diffrn_radiation_monochromator graphite
_diffrn_radiation_source 'fine-focus sealed tube'
_diffrn_radiation_type MoK\a
_diffrn_radiation_wavelength 0.71073
_diffrn_reflns_av_R_equivalents 0.0351
_diffrn_reflns_av_sigmaI/netI 0.0687
_diffrn_reflns_limit_h_max 17
_diffrn_reflns_limit_h_min -17
_diffrn_reflns_limit_k_max 17
_diffrn_reflns_limit_k_min -17
_diffrn_reflns_limit_l_max 19
_diffrn_reflns_limit_l_min -20
_diffrn_reflns_number 21680
_diffrn_reflns_theta_full 27.69
_diffrn_reflns_theta_max 27.69
_diffrn_reflns_theta_min 1.45
_exptl_absorpt_coefficient_mu 0.082
_exptl_absorpt_correction_T_max 0.9894
_exptl_absorpt_correction_T_min 0.9845
_exptl_absorpt_correction_type multi-scan
_exptl_crystal_colour colorless
_exptl_crystal_density_diffrn 1.242
_exptl_crystal_density_method 'not measured'
_exptl_crystal_description block
_exptl_crystal_F_000 968
_exptl_crystal_size_max 0.19
_exptl_crystal_size_mid 0.16
_exptl_crystal_size_min 0.13
_refine_diff_density_max 0.960
_refine_diff_density_min -0.522
_refine_diff_density_rms 0.062
_refine_ls_extinction_coef 0.007(3)
_refine_ls_extinction_expression Fc^*^=kFc[1+0.001xFc^2^\l^3^/sin(2\q)]^-1/4^
_refine_ls_extinction_method SHELXL
_refine_ls_goodness_of_fit_ref 1.033
_refine_ls_hydrogen_treatment mixed
_refine_ls_matrix_type full
_refine_ls_number_parameters 626
_refine_ls_number_reflns 11263
_refine_ls_number_restraints 0
_refine_ls_restrained_S_all 1.033
_refine_ls_R_factor_all 0.1758
_refine_ls_R_factor_gt 0.0900
_refine_ls_shift/su_max 0.057
_refine_ls_shift/su_mean 0.001
_refine_ls_structure_factor_coef Fsqd
_refine_ls_weighting_details 'calc w=1/[\s^2^(Fo^2^)+(0.1864P)^2^+0.0000P] where P=(Fo^2^+2Fc^2^)/3'
_refine_ls_weighting_scheme calc
_refine_ls_wR_factor_gt 0.2720
_refine_ls_wR_factor_ref 0.3361
_reflns_number_gt 4903
_reflns_number_total 11263
_reflns_threshold_expression >2sigma(I)
_cod_data_source_file ol5b03706_si_002.cif
_cod_data_source_block 141225b_0m
_cod_depositor_comments
;
The following automatic conversions were performed:

'_symmetry_cell_setting' value 'Triclinic' changed to 'triclinic'
according to
/usr/data/users/saulius/crontab/automatic-downloads/current/ACS/lib/dictionaries/cif_core.dic
dictionary named 'cif_core.dic' version 2.4.2 from 2011-04-26.

Automatic conversion script
Id: cif_fix_values 4268 2015-11-12 08:31:59Z antanas 
;
_cod_original_cell_volume 2471.9(6)
_cod_original_sg_symbol_H-M P-1
_cod_database_code 1542645

loop_
_symmetry_equiv_pos_as_xyz
'x, y, z'
'-x, -y, -z'

loop_
_atom_site_label
_atom_site_type_symbol
_atom_site_fract_x
_atom_site_fract_y
_atom_site_fract_z
_atom_site_U_iso_or_equiv
_atom_site_adp_type
_atom_site_occupancy
_atom_site_symmetry_multiplicity
_atom_site_calc_flag
_atom_site_refinement_flags
C40 C 0.3948(3) 0.2572(3) 0.6681(2) 0.0935(15) Uani 1 1 d G
C41 C 0.4609(3) 0.3371(3) 0.5964(2) 0.125(2) Uani 1 1 d G
H41 H 0.4691 0.3427 0.5336 0.150 Uiso 1 1 calc R
C42 C 0.5147(4) 0.4086(4) 0.6184(3) 0.165(3) Uani 1 1 d G
H42 H 0.5589 0.4621 0.5704 0.198 Uiso 1 1 calc R
C43 C 0.5024(4) 0.4003(4) 0.7122(4) 0.171(4) Uani 1 1 d G
H43 H 0.5384 0.4481 0.7269 0.206 Uiso 1 1 calc R
C44 C 0.4363(4) 0.3204(5) 0.7840(3) 0.187(4) Uani 1 1 d G
H44 H 0.4281 0.3148 0.8467 0.225 Uiso 1 1 calc R
C45 C 0.3825(4) 0.2488(4) 0.7619(2) 0.156(3) Uani 1 1 d G
H45 H 0.3383 0.1954 0.8100 0.187 Uiso 1 1 calc R
B1 B 0.2235(3) 0.1664(3) 0.0622(3) 0.0611(11) Uani 1 1 d .
B2 B 0.3018(5) 0.2806(4) 0.4831(4) 0.0851(17) Uani 1 1 d .
C1 C 0.2401(3) -0.0216(3) 0.2000(3) 0.0626(10) Uani 1 1 d .
C2 C 0.3201(3) -0.0730(3) 0.2464(3) 0.0715(11) Uani 1 1 d .
H2 H 0.3159 -0.1425 0.2924 0.086 Uiso 1 1 calc R
C3 C 0.4050(3) -0.0044(3) 0.2131(3) 0.0717(11) Uani 1 1 d .
H3 H 0.4686 -0.0186 0.2321 0.086 Uiso 1 1 calc R
C4 C 0.3792(2) 0.0905(3) 0.1455(3) 0.0570(9) Uani 1 1 d .
C5 C 0.4368(2) 0.1872(3) 0.0955(3) 0.0544(9) Uani 1 1 d .
C6 C 0.3922(3) 0.2776(3) 0.0381(3) 0.0567(9) Uani 1 1 d .
C7 C 0.4310(3) 0.3841(3) -0.0091(3) 0.0626(10) Uani 1 1 d .
H7 H 0.4966 0.4095 -0.0112 0.075 Uiso 1 1 calc R
C8 C 0.3560(3) 0.4432(3) -0.0509(3) 0.0698(11) Uani 1 1 d .
H8 H 0.3605 0.5172 -0.0857 0.084 Uiso 1 1 calc R
C9 C 0.2696(3) 0.3743(3) -0.0332(3) 0.0628(10) Uani 1 1 d .
C10 C 0.1361(3) -0.0694(3) 0.2167(3) 0.0680(11) Uani 1 1 d .
C11 C 0.0794(3) -0.0534(3) 0.1460(4) 0.0868(14) Uani 1 1 d .
H11 H 0.1059 -0.0077 0.0838 0.104 Uiso 1 1 calc R
C12 C -0.0165(4) -0.1054(4) 0.1682(5) 0.1096(19) Uani 1 1 d .
H12 H -0.0538 -0.0942 0.1203 0.132 Uiso 1 1 calc R
C13 C -0.0576(4) -0.1728(4) 0.2589(6) 0.113(2) Uani 1 1 d .
H13 H -0.1225 -0.2065 0.2726 0.136 Uiso 1 1 calc R
C14 C -0.0025(4) -0.1908(4) 0.3303(5) 0.1065(19) Uani 1 1 d .
H14 H -0.0301 -0.2370 0.3921 0.128 Uiso 1 1 calc R
C15 C 0.0944(3) -0.1399(3) 0.3100(4) 0.0866(14) Uani 1 1 d .
H15 H 0.1316 -0.1525 0.3581 0.104 Uiso 1 1 calc R
C16 C 0.5485(3) 0.1939(3) 0.1017(3) 0.0563(9) Uani 1 1 d .
C17 C 0.5783(3) 0.2343(3) 0.1627(3) 0.0603(9) Uani 1 1 d .
C18 C 0.6846(3) 0.2403(3) 0.1626(3) 0.0653(10) Uani 1 1 d .
H18 H 0.7058 0.2709 0.2013 0.078 Uiso 1 1 calc R
C19 C 0.7587(3) 0.2024(3) 0.1073(3) 0.0690(11) Uani 1 1 d .
C20 C 0.7262(3) 0.1606(3) 0.0492(3) 0.0705(11) Uani 1 1 d .
H20 H 0.7754 0.1341 0.0119 0.085 Uiso 1 1 calc R
C21 C 0.6227(3) 0.1560(3) 0.0434(3) 0.0640(10) Uani 1 1 d .
C22 C 0.5020(3) 0.2711(4) 0.2291(3) 0.0805(12) Uani 1 1 d .
H22A H 0.4665 0.3319 0.1930 0.121 Uiso 1 1 calc R
H22B H 0.5381 0.2915 0.2685 0.121 Uiso 1 1 calc R
H22C H 0.4525 0.2135 0.2685 0.121 Uiso 1 1 calc R
C23 C 0.8722(3) 0.2036(4) 0.1137(4) 0.1058(17) Uani 1 1 d .
H23A H 0.8991 0.1334 0.1230 0.159 Uiso 1 1 calc R
H23B H 0.8788 0.2226 0.1663 0.159 Uiso 1 1 calc R
H23C H 0.9106 0.2556 0.0558 0.159 Uiso 1 1 calc R
C24 C 0.5942(4) 0.1132(4) -0.0256(4) 0.0934(15) Uani 1 1 d .
H24A H 0.6538 0.1185 -0.0745 0.140 Uiso 1 1 calc R
H24B H 0.5396 0.1547 -0.0538 0.140 Uiso 1 1 calc R
H24C H 0.5708 0.0391 0.0073 0.140 Uiso 1 1 calc R
C25 C 0.1753(3) 0.4070(3) -0.0733(3) 0.0702(11) Uani 1 1 d .
C26 C 0.1359(4) 0.5059(4) -0.0802(4) 0.1071(18) Uani 1 1 d .
H26 H 0.1668 0.5479 -0.0558 0.128 Uiso 1 1 calc R
C27 C 0.0519(4) 0.5442(5) -0.1224(6) 0.133(2) Uani 1 1 d .
H27 H 0.0264 0.6112 -0.1264 0.160 Uiso 1 1 calc R
C28 C 0.0057(4) 0.4816(5) -0.1588(5) 0.1118(19) Uani 1 1 d .
H28 H -0.0508 0.5065 -0.1881 0.134 Uiso 1 1 calc R
C29 C 0.0435(4) 0.3846(4) -0.1514(4) 0.1050(17) Uani 1 1 d .
H29 H 0.0123 0.3423 -0.1754 0.126 Uiso 1 1 calc R
C30 C 0.1269(4) 0.3471(4) -0.1093(3) 0.0879(14) Uani 1 1 d .
H30 H 0.1513 0.2796 -0.1050 0.106 Uiso 1 1 calc R
C31 C 0.3465(3) 0.1755(4) 0.6524(3) 0.0782(12) Uani 1 1 d .
C32 C 0.3332(3) 0.0670(5) 0.7169(3) 0.0988(17) Uani 1 1 d .
H32 H 0.3459 0.0409 0.7786 0.119 Uiso 1 1 calc R
C33 C 0.2991(3) 0.0078(4) 0.6740(4) 0.0979(17) Uani 1 1 d .
H33 H 0.2851 -0.0663 0.7007 0.117 Uiso 1 1 calc R
C34 C 0.2885(3) 0.0761(3) 0.5830(3) 0.0745(12) Uani 1 1 d .
C35 C 0.2544(3) 0.0522(3) 0.5154(3) 0.0701(11) Uani 1 1 d .
C36 C 0.2402(3) 0.1346(3) 0.4309(3) 0.0639(10) Uani 1 1 d .
C37 C 0.2125(3) 0.1309(3) 0.3505(3) 0.0694(11) Uani 1 1 d .
H37 H 0.2002 0.0686 0.3404 0.083 Uiso 1 1 calc R
C38 C 0.2061(3) 0.2338(3) 0.2888(3) 0.0661(10) Uani 1 1 d .
H38 H 0.1883 0.2543 0.2293 0.079 Uiso 1 1 calc R
C39 C 0.2309(3) 0.3029(3) 0.3304(3) 0.0555(9) Uani 1 1 d .
C46 C 0.2296(3) -0.0624(3) 0.5326(3) 0.0780(12) Uani 1 1 d .
C47 C 0.3060(3) -0.1259(3) 0.5042(4) 0.0864(13) Uani 1 1 d .
C48 C 0.2780(5) -0.2313(4) 0.5188(4) 0.1133(19) Uani 1 1 d .
H48 H 0.3283 -0.2744 0.5009 0.136 Uiso 1 1 calc R
C49 C 0.1786(5) -0.2736(4) 0.5585(5) 0.126(2) Uani 1 1 d .
C50 C 0.1073(5) -0.2103(4) 0.5888(5) 0.123(2) Uani 1 1 d .
H50 H 0.0403 -0.2386 0.6181 0.148 Uiso 1 1 calc R
C51 C 0.1310(4) -0.1069(4) 0.5776(4) 0.0992(16) Uani 1 1 d .
C52 C 0.4155(3) -0.0822(4) 0.4613(4) 0.1072(18) Uani 1 1 d .
H52A H 0.4147 -0.0097 0.4162 0.161 Uiso 1 1 calc R
H52B H 0.4518 -0.1264 0.4297 0.161 Uiso 1 1 calc R
H52C H 0.4499 -0.0825 0.5107 0.161 Uiso 1 1 calc R
C53 C 0.1498(7) -0.3897(5) 0.5723(6) 0.193(4) Uani 1 1 d .
H53A H 0.0782 -0.3942 0.5685 0.290 Uiso 1 1 calc R
H53B H 0.1605 -0.4385 0.6335 0.290 Uiso 1 1 calc R
H53C H 0.1928 -0.4088 0.5234 0.290 Uiso 1 1 calc R
C54 C 0.0491(4) -0.0428(4) 0.6144(5) 0.118(2) Uani 1 1 d .
H54A H 0.0580 -0.0468 0.6757 0.177 Uiso 1 1 calc R
H54B H -0.0185 -0.0718 0.6199 0.177 Uiso 1 1 calc R
H54C H 0.0556 0.0312 0.5710 0.177 Uiso 1 1 calc R
C55 C 0.2319(3) 0.4207(3) 0.2879(3) 0.0556(9) Uani 1 1 d .
C56 C 0.2727(3) 0.4712(3) 0.1899(3) 0.0697(11) Uani 1 1 d .
H56 H 0.3019 0.4302 0.1551 0.084 Uiso 1 1 calc R
C57 C 0.2692(3) 0.5814(4) 0.1458(4) 0.0885(14) Uani 1 1 d .
H57 H 0.2960 0.6142 0.0809 0.106 Uiso 1 1 calc R
C58 C 0.2273(4) 0.6433(4) 0.1950(4) 0.0940(15) Uani 1 1 d .
H58 H 0.2264 0.7178 0.1643 0.113 Uiso 1 1 calc R
C59 C 0.1869(4) 0.5954(4) 0.2890(4) 0.0958(15) Uani 1 1 d .
H59 H 0.1578 0.6375 0.3229 0.115 Uiso 1 1 calc R
C60 C 0.1883(3) 0.4839(3) 0.3359(3) 0.0748(11) Uani 1 1 d .
H60 H 0.1593 0.4523 0.4003 0.090 Uiso 1 1 calc R
F1 F 0.22454(18) 0.13130(18) -0.01212(17) 0.0800(7) Uani 1 1 d .
F2 F 0.12525(15) 0.18278(17) 0.10155(17) 0.0762(7) Uani 1 1 d .
F3 F 0.2367(4) 0.3464(2) 0.5165(2) 0.1619(19) Uani 1 1 d .
F4 F 0.3940(3) 0.3316(3) 0.4314(2) 0.181(2) Uani 1 1 d .
N1 N 0.2766(2) 0.0793(2) 0.1374(2) 0.0558(7) Uani 1 1 d .
N2 N 0.2915(2) 0.2731(2) 0.0227(2) 0.0577(8) Uani 1 1 d .
N3 N 0.3172(2) 0.1808(3) 0.5705(2) 0.0719(9) Uani 1 1 d .
N4 N 0.2519(2) 0.2432(2) 0.4177(2) 0.0568(7) Uani 1 1 d .

loop_
_atom_site_aniso_label
_atom_site_aniso_U_11
_atom_site_aniso_U_22
_atom_site_aniso_U_33
_atom_site_aniso_U_23
_atom_site_aniso_U_13
_atom_site_aniso_U_12
C40 0.072(3) 0.138(4) 0.054(3) -0.012(3) -0.019(2) -0.017(3)
C41 0.136(5) 0.127(5) 0.119(5) -0.043(4) -0.045(4) -0.016(4)
C42 0.179(7) 0.165(7) 0.192(8) -0.093(6) -0.073(6) -0.018(5)
C43 0.160(6) 0.283(10) 0.105(5) -0.109(6) -0.009(4) -0.092(7)
C44 0.209(9) 0.266(11) 0.157(8) -0.141(8) -0.076(7) 0.035(8)
C45 0.227(8) 0.156(6) 0.121(5) -0.076(5) -0.077(5) 0.043(6)
B1 0.052(2) 0.057(2) 0.080(3) -0.027(2) -0.022(2) -0.0009(19)
B2 0.121(4) 0.054(3) 0.075(3) -0.001(2) -0.048(3) -0.027(3)
C1 0.048(2) 0.053(2) 0.083(3) -0.025(2) -0.0053(18) 0.0014(16)
C2 0.060(2) 0.053(2) 0.086(3) -0.012(2) -0.009(2) -0.0004(18)
C3 0.052(2) 0.061(2) 0.089(3) -0.013(2) -0.0163(19) 0.0028(17)
C4 0.0433(18) 0.052(2) 0.070(2) -0.0161(18) -0.0123(16) 0.0021(15)
C5 0.0437(18) 0.054(2) 0.065(2) -0.0205(17) -0.0142(16) 0.0043(15)
C6 0.0479(19) 0.054(2) 0.070(2) -0.0216(18) -0.0172(17) 0.0013(15)
C7 0.059(2) 0.054(2) 0.072(2) -0.0180(18) -0.0181(18) -0.0051(17)
C8 0.070(2) 0.051(2) 0.087(3) -0.018(2) -0.029(2) 0.0012(18)
C9 0.063(2) 0.053(2) 0.076(2) -0.0214(19) -0.0271(19) 0.0024(17)
C10 0.050(2) 0.050(2) 0.107(3) -0.037(2) -0.008(2) -0.0004(16)
C11 0.064(3) 0.058(2) 0.138(4) -0.034(3) -0.023(3) -0.0027(19)
C12 0.069(3) 0.073(3) 0.195(6) -0.052(4) -0.042(4) -0.003(3)
C13 0.061(3) 0.078(4) 0.203(7) -0.066(4) -0.006(4) -0.011(3)
C14 0.076(3) 0.069(3) 0.158(5) -0.046(3) 0.024(3) -0.017(3)
C15 0.069(3) 0.056(2) 0.126(4) -0.037(3) 0.009(3) -0.005(2)
C16 0.0471(19) 0.0436(18) 0.069(2) -0.0100(17) -0.0130(17) 0.0007(14)
C17 0.052(2) 0.050(2) 0.073(2) -0.0129(18) -0.0194(18) -0.0003(15)
C18 0.059(2) 0.050(2) 0.077(3) -0.0050(19) -0.0273(19) 0.0014(17)
C19 0.042(2) 0.054(2) 0.087(3) 0.003(2) -0.0179(19) 0.0010(16)
C20 0.050(2) 0.055(2) 0.085(3) -0.008(2) -0.004(2) 0.0043(17)
C21 0.056(2) 0.047(2) 0.076(3) -0.0112(18) -0.0065(19) 0.0019(16)
C22 0.061(2) 0.098(3) 0.086(3) -0.038(3) -0.015(2) 0.002(2)
C23 0.052(2) 0.096(3) 0.152(5) -0.020(3) -0.034(3) 0.007(2)
C24 0.076(3) 0.097(3) 0.117(4) -0.059(3) 0.003(3) -0.013(2)
C25 0.065(2) 0.059(2) 0.085(3) -0.017(2) -0.032(2) 0.0055(18)
C26 0.106(4) 0.076(3) 0.164(5) -0.047(3) -0.080(4) 0.018(3)
C27 0.113(4) 0.091(4) 0.229(7) -0.065(4) -0.108(5) 0.034(3)
C28 0.089(3) 0.091(4) 0.170(5) -0.040(4) -0.079(4) 0.016(3)
C29 0.101(4) 0.093(4) 0.147(5) -0.048(3) -0.078(4) 0.015(3)
C30 0.090(3) 0.075(3) 0.118(4) -0.040(3) -0.058(3) 0.013(2)
C31 0.050(2) 0.101(3) 0.064(3) -0.004(2) -0.0176(18) -0.005(2)
C32 0.061(3) 0.124(4) 0.060(3) 0.022(3) -0.013(2) 0.005(3)
C33 0.056(3) 0.091(3) 0.098(4) 0.021(3) -0.017(2) -0.002(2)
C34 0.057(2) 0.058(2) 0.078(3) 0.010(2) -0.016(2) -0.0032(18)
C35 0.047(2) 0.055(2) 0.089(3) -0.005(2) -0.015(2) -0.0003(16)
C36 0.055(2) 0.042(2) 0.085(3) -0.0138(19) -0.0119(19) -0.0004(15)
C37 0.064(2) 0.059(2) 0.088(3) -0.034(2) -0.010(2) -0.0008(18)
C38 0.068(2) 0.063(2) 0.070(2) -0.027(2) -0.0174(19) 0.0014(18)
C39 0.0503(19) 0.053(2) 0.058(2) -0.0145(17) -0.0123(16) 0.0058(15)
C46 0.066(2) 0.047(2) 0.100(3) -0.009(2) -0.007(2) 0.0064(18)
C47 0.075(3) 0.059(3) 0.101(3) -0.010(2) -0.003(2) 0.008(2)
C48 0.119(4) 0.061(3) 0.138(5) -0.028(3) 0.006(4) 0.013(3)
C49 0.132(5) 0.067(3) 0.149(5) -0.031(3) 0.024(4) -0.028(3)
C50 0.102(4) 0.070(3) 0.168(6) -0.041(4) 0.039(4) -0.027(3)
C51 0.074(3) 0.058(3) 0.141(4) -0.026(3) 0.014(3) -0.012(2)
C52 0.068(3) 0.091(3) 0.137(5) -0.023(3) -0.004(3) 0.015(2)
C53 0.257(9) 0.067(4) 0.216(8) -0.057(5) 0.060(7) -0.041(5)
C54 0.064(3) 0.100(4) 0.179(6) -0.060(4) 0.018(3) -0.010(3)
C55 0.0543(19) 0.053(2) 0.059(2) -0.0165(18) -0.0211(16) 0.0063(16)
C56 0.065(2) 0.067(3) 0.068(3) -0.013(2) -0.0175(19) 0.0095(19)
C57 0.078(3) 0.074(3) 0.088(3) 0.001(3) -0.020(2) 0.003(2)
C58 0.109(4) 0.057(3) 0.109(4) -0.011(3) -0.049(3) 0.016(3)
C59 0.131(4) 0.069(3) 0.097(4) -0.035(3) -0.045(3) 0.034(3)
C60 0.102(3) 0.060(2) 0.065(2) -0.019(2) -0.033(2) 0.024(2)
F1 0.0924(16) 0.0679(14) 0.0911(16) -0.0336(13) -0.0350(13) -0.0032(12)
F2 0.0461(12) 0.0656(13) 0.1130(18) -0.0285(13) -0.0175(11) 0.0039(9)
F3 0.351(6) 0.0737(19) 0.111(2) -0.0513(18) -0.137(3) 0.075(3)
F4 0.186(3) 0.205(4) 0.089(2) 0.050(2) -0.069(2) -0.143(3)
N1 0.0479(16) 0.0462(16) 0.0718(19) -0.0203(15) -0.0118(14) 0.0000(12)
N2 0.0510(16) 0.0492(17) 0.076(2) -0.0212(15) -0.0238(14) 0.0041(13)
N3 0.0622(19) 0.069(2) 0.069(2) -0.0007(16) -0.0260(16) -0.0083(16)
N4 0.0559(17) 0.0471(16) 0.0603(18) -0.0106(14) -0.0153(14) 0.0039(13)

loop_
_atom_type_symbol
_atom_type_description
_atom_type_scat_dispersion_real
_atom_type_scat_dispersion_imag
_atom_type_scat_source
C C 0.0033 0.0016 'International Tables Vol C Tables 4.2.6.8 and 6.1.1.4'
H H 0.0000 0.0000 'International Tables Vol C Tables 4.2.6.8 and 6.1.1.4'
B B 0.0013 0.0007 'International Tables Vol C Tables 4.2.6.8 and 6.1.1.4'
N N 0.0061 0.0033 'International Tables Vol C Tables 4.2.6.8 and 6.1.1.4'
F F 0.0171 0.0103 'International Tables Vol C Tables 4.2.6.8 and 6.1.1.4'

loop_
_geom_angle_atom_site_label_1
_geom_angle_atom_site_label_2
_geom_angle_atom_site_label_3
_geom_angle
C41 C40 C45 120.0
C41 C40 C31 122.9(3)
C45 C40 C31 116.8(3)
C42 C41 C40 120.0
C42 C41 H41 120.0
C40 C41 H41 120.0
C41 C42 C43 120.0
C41 C42 H42 120.0
C43 C42 H42 120.0
C42 C43 C44 120.0
C42 C43 H43 120.0
C44 C43 H43 120.0
C45 C44 C43 120.0
C45 C44 H44 120.0
C43 C44 H44 120.0
C44 C45 C40 120.0
C44 C45 H45 120.0
C40 C45 H45 120.0
F2 B1 F1 111.8(3)
F2 B1 N1 111.1(3)
F1 B1 N1 107.4(3)
F2 B1 N2 110.3(3)
F1 B1 N2 108.5(3)
N1 B1 N2 107.6(3)
F4 B2 F3 112.2(4)
F4 B2 N4 107.2(4)
F3 B2 N4 110.5(4)
F4 B2 N3 111.5(4)
F3 B2 N3 106.9(4)
N4 B2 N3 108.6(3)
N1 C1 C2 108.0(3)
N1 C1 C10 127.0(3)
C2 C1 C10 125.0(3)
C3 C2 C1 108.7(3)
C3 C2 H2 125.7
C1 C2 H2 125.7
C2 C3 C4 107.5(3)
C2 C3 H3 126.2
C4 C3 H3 126.2
C3 C4 C5 129.6(3)
C3 C4 N1 108.5(3)
C5 C4 N1 121.8(3)
C6 C5 C4 120.6(3)
C6 C5 C16 119.3(3)
C4 C5 C16 120.1(3)
C5 C6 C7 130.0(3)
C5 C6 N2 121.7(3)
C7 C6 N2 108.2(3)
C8 C7 C6 107.6(3)
C8 C7 H7 126.2
C6 C7 H7 126.2
C7 C8 C9 108.7(3)
C7 C8 H8 125.7
C9 C8 H8 125.7
N2 C9 C8 108.1(3)
N2 C9 C25 126.8(3)
C8 C9 C25 125.0(3)
C11 C10 C15 118.6(4)
C11 C10 C1 124.3(4)
C15 C10 C1 117.0(4)
C12 C11 C10 120.0(5)
C12 C11 H11 120.0
C10 C11 H11 120.0
C13 C12 C11 121.4(6)
C13 C12 H12 119.3
C11 C12 H12 119.3
C12 C13 C14 119.8(5)
C12 C13 H13 120.1
C14 C13 H13 120.1
C13 C14 C15 120.1(6)
C13 C14 H14 119.9
C15 C14 H14 119.9
C14 C15 C10 120.1(5)
C14 C15 H15 119.9
C10 C15 H15 119.9
C17 C16 C21 120.6(3)
C17 C16 C5 121.7(3)
C21 C16 C5 117.7(3)
C16 C17 C18 118.2(4)
C16 C17 C22 122.6(3)
C18 C17 C22 119.2(4)
C19 C18 C17 122.3(4)
C19 C18 H18 118.8
C17 C18 H18 118.8
C20 C19 C18 117.9(3)
C20 C19 C23 121.1(4)
C18 C19 C23 120.9(4)
C19 C20 C21 122.6(4)
C19 C20 H20 118.7
C21 C20 H20 118.7
C20 C21 C16 118.3(4)
C20 C21 C24 119.1(4)
C16 C21 C24 122.5(3)
C17 C22 H22A 109.5
C17 C22 H22B 109.5
H22A C22 H22B 109.5
C17 C22 H22C 109.5
H22A C22 H22C 109.5
H22B C22 H22C 109.5
C19 C23 H23A 109.5
C19 C23 H23B 109.5
H23A C23 H23B 109.5
C19 C23 H23C 109.5
H23A C23 H23C 109.5
H23B C23 H23C 109.5
C21 C24 H24A 109.5
C21 C24 H24B 109.5
H24A C24 H24B 109.5
C21 C24 H24C 109.5
H24A C24 H24C 109.5
H24B C24 H24C 109.5
C30 C25 C26 117.4(4)
C30 C25 C9 123.8(4)
C26 C25 C9 118.7(4)
C27 C26 C25 121.7(5)
C27 C26 H26 119.2
C25 C26 H26 119.2
C26 C27 C28 119.2(5)
C26 C27 H27 120.4
C28 C27 H27 120.4
C29 C28 C27 119.2(4)
C29 C28 H28 120.4
C27 C28 H28 120.4
C28 C29 C30 121.2(4)
C28 C29 H29 119.4
C30 C29 H29 119.4
C29 C30 C25 121.3(4)
C29 C30 H30 119.3
C25 C30 H30 119.3
N3 C31 C40 127.9(4)
N3 C31 C32 107.7(4)
C40 C31 C32 123.9(4)
C33 C32 C31 108.4(4)
C33 C32 H32 125.8
C31 C32 H32 125.8
C32 C33 C34 108.5(5)
C32 C33 H33 125.8
C34 C33 H33 125.8
C35 C34 C33 129.0(4)
C35 C34 N3 123.1(3)
C33 C34 N3 108.0(5)
C34 C35 C36 120.2(4)
C34 C35 C46 119.8(4)
C36 C35 C46 120.0(4)
C37 C36 C35 131.0(4)
C37 C36 N4 108.0(3)
C35 C36 N4 120.9(4)
C38 C37 C36 108.3(3)
C38 C37 H37 125.9
C36 C37 H37 125.9
C37 C38 C39 107.8(4)
C37 C38 H38 126.1
C39 C38 H38 126.1
N4 C39 C38 109.1(3)
N4 C39 C55 125.6(3)
C38 C39 C55 125.3(3)
C51 C46 C47 119.5(4)
C51 C46 C35 120.1(4)
C47 C46 C35 120.4(4)
C48 C47 C46 118.2(4)
C48 C47 C52 121.1(4)
C46 C47 C52 120.7(4)
C49 C48 C47 122.4(5)
C49 C48 H48 118.8
C47 C48 H48 118.8
C50 C49 C48 117.5(5)
C50 C49 C53 121.4(6)
C48 C49 C53 121.1(6)
C51 C50 C49 122.5(5)
C51 C50 H50 118.7
C49 C50 H50 118.7
C50 C51 C46 119.7(5)
C50 C51 C54 119.5(4)
C46 C51 C54 120.7(4)
C47 C52 H52A 109.5
C47 C52 H52B 109.5
H52A C52 H52B 109.5
C47 C52 H52C 109.5
H52A C52 H52C 109.5
H52B C52 H52C 109.5
C49 C53 H53A 109.5
C49 C53 H53B 109.5
H53A C53 H53B 109.5
C49 C53 H53C 109.5
H53A C53 H53C 109.5
H53B C53 H53C 109.5
C51 C54 H54A 109.5
C51 C54 H54B 109.5
H54A C54 H54B 109.5
C51 C54 H54C 109.5
H54A C54 H54C 109.5
H54B C54 H54C 109.5
C60 C55 C56 118.1(3)
C60 C55 C39 123.8(3)
C56 C55 C39 117.9(3)
C57 C56 C55 119.8(4)
C57 C56 H56 120.1
C55 C56 H56 120.1
C58 C57 C56 121.3(5)
C58 C57 H57 119.3
C56 C57 H57 119.3
C59 C58 C57 119.3(4)
C59 C58 H58 120.4
C57 C58 H58 120.4
C58 C59 C60 120.9(5)
C58 C59 H59 119.5
C60 C59 H59 119.5
C55 C60 C59 120.6(4)
C55 C60 H60 119.7
C59 C60 H60 119.7
C1 N1 C4 107.3(3)
C1 N1 B1 129.4(3)
C4 N1 B1 123.1(3)
C9 N2 C6 107.4(3)
C9 N2 B1 129.3(3)
C6 N2 B1 123.3(3)
C31 N3 C34 107.5(3)
C31 N3 B2 129.4(4)
C34 N3 B2 122.6(3)
C39 N4 C36 106.8(3)
C39 N4 B2 128.6(3)
C36 N4 B2 123.3(3)

loop_
_geom_bond_atom_site_label_1
_geom_bond_atom_site_label_2
_geom_bond_distance
C40 C41 1.3900
C40 C45 1.3900
C40 C31 1.407(5)
C41 C42 1.3900
C41 H41 0.9300
C42 C43 1.3900
C42 H42 0.9300
C43 C44 1.3900
C43 H43 0.9300
C44 C45 1.3900
C44 H44 0.9300
C45 H45 0.9300
B1 F2 1.362(5)
B1 F1 1.394(5)
B1 N1 1.559(5)
B1 N2 1.563(5)
B2 F4 1.359(6)
B2 F3 1.372(7)
B2 N4 1.541(6)
B2 N3 1.542(6)
C1 N1 1.370(4)
C1 C2 1.399(5)
C1 C10 1.468(5)
C2 C3 1.362(5)
C2 H2 0.9300
C3 C4 1.388(5)
C3 H3 0.9300
C4 C5 1.394(5)
C4 N1 1.397(4)
C5 C6 1.391(5)
C5 C16 1.498(4)
C6 C7 1.398(5)
C6 N2 1.398(4)
C7 C8 1.349(5)
C7 H7 0.9300
C8 C9 1.410(5)
C8 H8 0.9300
C9 N2 1.361(4)
C9 C25 1.472(5)
C10 C11 1.389(6)
C10 C15 1.406(6)
C11 C12 1.382(6)
C11 H11 0.9300
C12 C13 1.364(8)
C12 H12 0.9300
C13 C14 1.379(8)
C13 H13 0.9300
C14 C15 1.391(6)
C14 H14 0.9300
C15 H15 0.9300
C16 C17 1.373(5)
C16 C21 1.409(5)
C17 C18 1.402(5)
C17 C22 1.497(6)
C18 C19 1.377(6)
C18 H18 0.9300
C19 C20 1.363(6)
C19 C23 1.516(5)
C20 C21 1.385(5)
C20 H20 0.9300
C21 C24 1.498(6)
C22 H22A 0.9600
C22 H22B 0.9600
C22 H22C 0.9600
C23 H23A 0.9600
C23 H23B 0.9600
C23 H23C 0.9600
C24 H24A 0.9600
C24 H24B 0.9600
C24 H24C 0.9600
C25 C30 1.370(5)
C25 C26 1.376(6)
C26 C27 1.375(6)
C26 H26 0.9300
C27 C28 1.386(7)
C27 H27 0.9300
C28 C29 1.343(7)
C28 H28 0.9300
C29 C30 1.367(6)
C29 H29 0.9300
C30 H30 0.9300
C31 N3 1.371(5)
C31 C32 1.414(6)
C32 C33 1.348(7)
C32 H32 0.9300
C33 C34 1.390(6)
C33 H33 0.9300
C34 C35 1.360(6)
C34 N3 1.399(5)
C35 C36 1.397(5)
C35 C46 1.494(5)
C36 C37 1.383(6)
C36 N4 1.401(4)
C37 C38 1.359(5)
C37 H37 0.9300
C38 C39 1.392(5)
C38 H38 0.9300
C39 N4 1.362(4)
C39 C55 1.463(5)
C46 C51 1.383(6)
C46 C47 1.402(6)
C47 C48 1.397(6)
C47 C52 1.501(6)
C48 C49 1.373(7)
C48 H48 0.9300
C49 C50 1.371(8)
C49 C53 1.541(7)
C50 C51 1.371(6)
C50 H50 0.9300
C51 C54 1.507(7)
C52 H52A 0.9600
C52 H52B 0.9600
C52 H52C 0.9600
C53 H53A 0.9600
C53 H53B 0.9600
C53 H53C 0.9600
C54 H54A 0.9600
C54 H54B 0.9600
C54 H54C 0.9600
C55 C60 1.365(5)
C55 C56 1.406(5)
C56 C57 1.377(6)
C56 H56 0.9300
C57 C58 1.358(7)
C57 H57 0.9300
C58 C59 1.353(7)
C58 H58 0.9300
C59 C60 1.394(6)
C59 H59 0.9300
C60 H60 0.9300
